data_1549400
loop_
_publ_author_name
'Yang, Song'
'Li, Quan-Zhe'
'Xu, Chen'
'Xu, Qin'
'Shi, Min'

_publ_section_title
;
 Rhodium-catalyzed asymmetric hydroamination and hydroindolation of
 keto-vinylidenecyclopropanes.
;
_journal_issue 22
_journal_name_full 'Chemical science'
_journal_page_first 5074
_journal_page_last 5081
_journal_paper_doi 10.1039/c8sc01595c
_journal_volume 9
_journal_year 2018
_chemical_absolute_configuration ad
_chemical_formula_sum 'C33 H32 N2 O3 S'
_chemical_formula_weight 536.66
_space_group_crystal_system orthorhombic
_space_group_IT_number 19
_space_group_name_Hall 'P 2ac 2ab'
_space_group_name_H-M_alt 'P 21 21 21'
_symmetry_space_group_name_Hall 'P 2ac 2ab'
_symmetry_space_group_name_H-M 'P 21 21 21'
_atom_sites_solution_hydrogens geom
_audit_creation_method SHELXL-2013
_audit_update_record
;
2018-02-06 deposited with the CCDC.
2018-05-11 downloaded from the CCDC.
;
_cell_angle_alpha 90
_cell_angle_beta 90
_cell_angle_gamma 90
_cell_formula_units_Z 4
_cell_length_a 9.5994(4)
_cell_length_b 14.7775(6)
_cell_length_c 19.9833(10)
_cell_measurement_reflns_used 4548
_cell_measurement_temperature 296(2)
_cell_measurement_theta_max 50.228
_cell_measurement_theta_min 4.921
_cell_volume 2834.7(2)
_computing_cell_refinement 'Bruker SAINT'
_computing_data_collection 'Bruker APEX2'
_computing_data_reduction 'Bruker SAINT'
_computing_molecular_graphics 'Bruker SHELXTL'
_computing_publication_material 'Bruker SHELXTL'
_computing_structure_refinement 'SHELXL-2013 (Sheldrick, 2013)'
_computing_structure_solution 'SHELXS-97 (Sheldrick 2008)'
_diffrn_ambient_temperature 296(2)
_diffrn_measured_fraction_theta_full 0.997
_diffrn_measured_fraction_theta_max 0.997
_diffrn_measurement_device_type 'Bruker APEX-II CCD'
_diffrn_measurement_method '\f and \w scans'
_diffrn_radiation_type MoK\a
_diffrn_radiation_wavelength 0.71073
_diffrn_reflns_av_R_equivalents 0.0789
_diffrn_reflns_av_unetI/netI 0.0856
_diffrn_reflns_Laue_measured_fraction_full 0.997
_diffrn_reflns_Laue_measured_fraction_max 0.997
_diffrn_reflns_limit_h_max 10
_diffrn_reflns_limit_h_min -11
_diffrn_reflns_limit_k_max 18
_diffrn_reflns_limit_k_min -17
_diffrn_reflns_limit_l_max 20
_diffrn_reflns_limit_l_min -24
_diffrn_reflns_number 16006
_diffrn_reflns_point_group_measured_fraction_full 0.997
_diffrn_reflns_point_group_measured_fraction_max 0.997
_diffrn_reflns_theta_full 25.242
_diffrn_reflns_theta_max 25.995
_diffrn_reflns_theta_min 2.728
_exptl_absorpt_coefficient_mu 0.151
_exptl_absorpt_correction_T_max 0.7456
_exptl_absorpt_correction_T_min 0.5171
_exptl_absorpt_correction_type multi-scan
_exptl_absorpt_process_details sadabs
_exptl_crystal_colour colorless
_exptl_crystal_density_diffrn 1.257
_exptl_crystal_description prismatic
_exptl_crystal_F_000 1136
_exptl_crystal_size_max 0.190
_exptl_crystal_size_mid 0.150
_exptl_crystal_size_min 0.120
_refine_diff_density_max 0.310
_refine_diff_density_min -0.312
_refine_diff_density_rms 0.039
_refine_ls_abs_structure_details
; 
 Flack x determined using 1397 quotients [(I+)-(I-)]/[(I+)+(I-)] 
 (Parsons and Flack (2004), Acta Cryst. A60, s61). 
;
_refine_ls_abs_structure_Flack 0.07(7)
_refine_ls_extinction_coef 0.022(2)
_refine_ls_extinction_expression Fc^*^=kFc[1+0.001xFc^2^\l^3^/sin(2\q)]^-1/4^
_refine_ls_extinction_method SHELXL
_refine_ls_goodness_of_fit_ref 1.045
_refine_ls_hydrogen_treatment constr
_refine_ls_matrix_type full
_refine_ls_number_parameters 355
_refine_ls_number_reflns 5563
_refine_ls_number_restraints 0
_refine_ls_restrained_S_all 1.045
_refine_ls_R_factor_all 0.0781
_refine_ls_R_factor_gt 0.0498
_refine_ls_shift/su_max 0.000
_refine_ls_shift/su_mean 0.000
_refine_ls_structure_factor_coef Fsqd
_refine_ls_weighting_details 'w=1/[\s^2^(Fo^2^)+(0.0374P)^2^+0.0579P] where P=(Fo^2^+2Fc^2^)/3'
_refine_ls_weighting_scheme calc
_refine_ls_wR_factor_gt 0.1071
_refine_ls_wR_factor_ref 0.1246
_reflns_Friedel_coverage 0.772
_reflns_Friedel_fraction_full 0.998
_reflns_Friedel_fraction_max 0.998
_reflns_number_gt 4099
_reflns_number_total 5563
_reflns_threshold_expression 'I > 2\s(I)'
_cod_data_source_file c8sc01595c2.cif
_cod_data_source_block mo_d8v18155_0m
_cod_depositor_comments 'Adding full bibliography for 1549399--1549401.cif.'
_cod_database_code 1549400
_shelx_space_group_comment
; 
The symmetry employed for this shelxl refinement is uniquely defined 
by the following loop, which should always be used as a source of 
symmetry information in preference to the above space-group names. 
They are only intended as comments. 
;
_shelx_estimated_absorpt_t_min 0.972
_shelx_estimated_absorpt_t_max 0.982
_shelxl_version_number 2013-4

loop_
_space_group_symop_operation_xyz
'x, y, z'
'-x+1/2, -y, z+1/2'
'-x, y+1/2, -z+1/2'
'x+1/2, -y+1/2, -z'

loop_
_atom_site_label
_atom_site_type_symbol
_atom_site_fract_x
_atom_site_fract_y
_atom_site_fract_z
_atom_site_U_iso_or_equiv
_atom_site_adp_type
_atom_site_occupancy
_atom_site_site_symmetry_order
_atom_site_calc_flag
_atom_site_refinement_flags_posn
_atom_site_refinement_flags_adp
S1 S 0.48999(10) 0.44057(7) 0.12661(5) 0.0441(3) Uani 1 1 d . .
N1 N 0.9253(3) 0.4945(2) 0.38029(16) 0.0463(8) Uani 1 1 d . .
N2 N 0.5365(3) 0.4623(2) 0.20429(14) 0.0407(8) Uani 1 1 d . .
O1 O 0.6823(3) 0.34434(17) 0.31426(14) 0.0468(7) Uani 1 1 d . .
O2 O 0.5672(3) 0.5021(2) 0.08586(14) 0.0573(8) Uani 1 1 d . .
O3 O 0.5042(3) 0.34565(17) 0.11793(12) 0.0556(7) Uani 1 1 d . .
C1 C 1.0011(4) 0.5718(3) 0.39331(19) 0.0488(9) Uani 1 1 d . .
C2 C 0.9891(6) 0.6337(3) 0.4457(2) 0.0637(12) Uani 1 1 d . .
H2 H 0.9190 0.6283 0.4775 0.076 Uiso 1 1 calc R U
C3 C 1.0838(6) 0.7025(3) 0.4486(3) 0.0766(16) Uani 1 1 d . .
H3 H 1.0774 0.7447 0.4830 0.092 Uiso 1 1 calc R U
C4 C 1.1902(6) 0.7112(4) 0.4012(3) 0.0785(16) Uani 1 1 d . .
H4 H 1.2538 0.7583 0.4049 0.094 Uiso 1 1 calc R U
C5 C 1.2015(5) 0.6511(3) 0.3496(3) 0.0673(14) Uani 1 1 d . .
H5 H 1.2718 0.6576 0.3180 0.081 Uiso 1 1 calc R U
C6 C 1.1064(4) 0.5794(3) 0.3447(2) 0.0515(11) Uani 1 1 d . .
C7 C 1.0903(4) 0.5037(3) 0.3017(2) 0.0550(11) Uani 1 1 d . .
H7 H 1.1448 0.4912 0.2644 0.066 Uiso 1 1 calc R U
C8 C 0.9818(4) 0.4524(3) 0.32407(19) 0.0457(9) Uani 1 1 d . .
C9 C 0.9302(4) 0.3670(3) 0.2954(2) 0.0487(10) Uani 1 1 d . .
C10 C 0.7873(4) 0.3650(3) 0.2648(2) 0.0521(11) Uani 1 1 d . .
H10A H 0.7672 0.4233 0.2447 0.062 Uiso 1 1 calc R U
H10B H 0.7847 0.3197 0.2297 0.062 Uiso 1 1 calc R U
C11 C 1.0142(5) 0.2971(3) 0.2897(2) 0.0716(13) Uani 1 1 d . .
H11A H 1.1063 0.3017 0.3039 0.086 Uiso 1 1 calc R U
H11B H 0.9817 0.2432 0.2716 0.086 Uiso 1 1 calc R U
C12 C 0.5643(4) 0.4042(3) 0.32034(19) 0.0403(9) Uani 1 1 d . .
C13 C 0.6150(4) 0.4993(3) 0.33759(19) 0.0392(9) Uani 1 1 d . .
C14 C 0.6747(4) 0.5107(3) 0.40606(19) 0.0451(10) Uani 1 1 d . .
C15 C 0.8099(4) 0.4623(3) 0.4212(2) 0.0457(10) Uani 1 1 d . .
H15A H 0.8329 0.4708 0.4680 0.055 Uiso 1 1 calc R U
H15B H 0.7974 0.3980 0.4136 0.055 Uiso 1 1 calc R U
C16 C 0.6132(5) 0.5618(3) 0.4519(2) 0.0675(13) Uani 1 1 d . .
H16A H 0.5306 0.5917 0.4418 0.081 Uiso 1 1 calc R U
H16B H 0.6527 0.5677 0.4942 0.081 Uiso 1 1 calc R U
C17 C 0.6070(4) 0.5674(3) 0.2938(2) 0.0453(9) Uani 1 1 d . .
C18 C 0.5443(4) 0.5566(3) 0.22490(19) 0.0473(10) Uani 1 1 d . .
H18A H 0.4514 0.5824 0.2247 0.057 Uiso 1 1 calc R U
H18B H 0.6002 0.5900 0.1928 0.057 Uiso 1 1 calc R U
C19 C 0.4761(4) 0.4043(3) 0.25613(17) 0.0437(9) Uani 1 1 d . .
H19A H 0.4688 0.3430 0.2392 0.052 Uiso 1 1 calc R U
H19B H 0.3829 0.4254 0.2665 0.052 Uiso 1 1 calc R U
C20 C 0.6581(6) 0.6618(3) 0.3065(2) 0.0701(14) Uani 1 1 d . .
H20A H 0.7105 0.6630 0.3475 0.105 Uiso 1 1 calc R U
H20B H 0.5800 0.7020 0.3101 0.105 Uiso 1 1 calc R U
H20C H 0.7167 0.6806 0.2702 0.105 Uiso 1 1 calc R U
C21 C 0.4720(4) 0.3630(2) 0.37457(18) 0.0420(9) Uani 1 1 d . .
C22 C 0.3602(4) 0.4122(3) 0.3994(2) 0.0548(11) Uani 1 1 d . .
H22 H 0.3482 0.4721 0.3864 0.066 Uiso 1 1 calc R U
C23 C 0.2665(5) 0.3730(4) 0.4432(2) 0.0697(14) Uani 1 1 d . .
H23 H 0.1914 0.4064 0.4591 0.084 Uiso 1 1 calc R U
C24 C 0.2844(6) 0.2849(4) 0.4630(2) 0.0755(15) Uani 1 1 d . .
H24 H 0.2215 0.2582 0.4924 0.091 Uiso 1 1 calc R U
C25 C 0.3951(7) 0.2367(3) 0.4393(3) 0.0826(17) Uani 1 1 d . .
H25 H 0.4084 0.1772 0.4530 0.099 Uiso 1 1 calc R U
C26 C 0.4871(5) 0.2757(3) 0.3952(2) 0.0603(12) Uani 1 1 d . .
H26 H 0.5614 0.2417 0.3790 0.072 Uiso 1 1 calc R U
C27 C 0.3131(4) 0.4698(3) 0.12033(18) 0.0419(9) Uani 1 1 d . .
C28 C 0.2775(4) 0.5591(3) 0.1137(2) 0.0548(11) Uani 1 1 d . .
H28 H 0.3466 0.6027 0.1083 0.066 Uiso 1 1 calc R U
C29 C 0.1392(5) 0.5846(3) 0.1148(2) 0.0628(13) Uani 1 1 d . .
H29 H 0.1162 0.6456 0.1113 0.075 Uiso 1 1 calc R U
C30 C 0.0350(4) 0.5216(4) 0.1212(2) 0.0612(12) Uani 1 1 d . .
C31 C 0.0721(4) 0.4318(4) 0.1256(2) 0.0657(13) Uani 1 1 d . .
H31 H 0.0025 0.3882 0.1286 0.079 Uiso 1 1 calc R U
C32 C 0.2098(4) 0.4047(3) 0.1257(2) 0.0554(11) Uani 1 1 d . .
H32 H 0.2328 0.3437 0.1292 0.067 Uiso 1 1 calc R U
C33 C -0.1135(5) 0.5513(5) 0.1258(3) 0.106(2) Uani 1 1 d . .
H33A H -0.1736 0.5000 0.1200 0.159 Uiso 1 1 calc R U
H33B H -0.1322 0.5952 0.0915 0.159 Uiso 1 1 calc R U
H33C H -0.1299 0.5780 0.1689 0.159 Uiso 1 1 calc R U

loop_
_atom_site_aniso_label
_atom_site_aniso_U_11
_atom_site_aniso_U_22
_atom_site_aniso_U_33
_atom_site_aniso_U_23
_atom_site_aniso_U_13
_atom_site_aniso_U_12
S1 0.0419(5) 0.0549(6) 0.0356(5) -0.0001(5) -0.0007(4) 0.0024(5)
N1 0.0496(18) 0.050(2) 0.0394(18) -0.0020(16) -0.0060(16) -0.0073(16)
N2 0.0468(18) 0.0424(18) 0.0330(16) 0.0015(13) -0.0037(13) 0.0005(15)
O1 0.0473(15) 0.0386(15) 0.0544(17) -0.0024(13) 0.0003(13) 0.0064(12)
O2 0.0501(16) 0.078(2) 0.0442(16) 0.0123(15) 0.0074(13) -0.0103(16)
O3 0.0661(18) 0.0552(16) 0.0456(15) -0.0105(13) -0.0021(16) 0.0134(16)
C1 0.055(2) 0.046(2) 0.045(2) 0.0063(18) -0.012(2) -0.008(2)
C2 0.084(3) 0.060(3) 0.048(2) -0.001(2) -0.004(3) -0.016(3)
C3 0.107(4) 0.055(3) 0.067(3) -0.003(3) -0.008(3) -0.026(3)
C4 0.088(4) 0.059(3) 0.088(4) 0.009(3) -0.007(3) -0.025(3)
C5 0.063(3) 0.062(3) 0.077(3) 0.018(3) -0.001(3) -0.009(3)
C6 0.046(2) 0.051(3) 0.057(3) 0.010(2) -0.010(2) -0.003(2)
C7 0.041(2) 0.065(3) 0.059(3) 0.000(2) 0.001(2) 0.005(2)
C8 0.041(2) 0.052(2) 0.045(2) -0.0035(18) -0.0062(18) 0.010(2)
C9 0.046(2) 0.051(3) 0.049(2) -0.005(2) -0.0003(19) 0.011(2)
C10 0.047(2) 0.058(3) 0.051(2) -0.013(2) 0.001(2) 0.007(2)
C11 0.060(3) 0.066(3) 0.089(3) -0.012(3) -0.004(3) 0.010(3)
C12 0.043(2) 0.038(2) 0.040(2) -0.0013(17) -0.0030(16) 0.0050(17)
C13 0.043(2) 0.034(2) 0.041(2) -0.0056(17) -0.0009(17) 0.0060(18)
C14 0.058(2) 0.037(2) 0.041(2) -0.0064(18) -0.0034(18) -0.0038(19)
C15 0.056(2) 0.044(2) 0.038(2) -0.0010(18) -0.0056(18) -0.0070(19)
C16 0.079(3) 0.070(3) 0.054(3) -0.020(3) -0.003(2) 0.006(3)
C17 0.053(2) 0.033(2) 0.049(2) -0.0048(19) -0.0019(19) 0.0046(19)
C18 0.052(2) 0.042(2) 0.047(2) 0.0044(19) -0.0016(18) 0.0034(19)
C19 0.046(2) 0.047(2) 0.039(2) -0.0014(17) -0.0022(17) -0.0037(19)
C20 0.101(4) 0.041(3) 0.069(3) 0.000(2) -0.006(3) -0.006(2)
C21 0.047(2) 0.042(2) 0.0371(19) 0.0017(17) -0.0048(19) -0.0015(18)
C22 0.058(3) 0.059(3) 0.047(2) 0.011(2) 0.005(2) 0.008(2)
C23 0.063(3) 0.092(4) 0.054(3) 0.000(3) 0.013(2) 0.001(3)
C24 0.090(4) 0.080(4) 0.057(3) 0.007(3) 0.016(3) -0.024(3)
C25 0.112(5) 0.052(3) 0.084(4) 0.015(3) 0.026(4) -0.009(3)
C26 0.077(3) 0.041(2) 0.063(3) 0.006(2) 0.015(3) -0.002(2)
C27 0.046(2) 0.047(2) 0.033(2) 0.0076(18) -0.0014(17) -0.0029(18)
C28 0.049(2) 0.054(3) 0.061(3) 0.015(2) -0.005(2) -0.007(2)
C29 0.057(3) 0.064(3) 0.068(3) 0.011(2) -0.003(2) 0.013(2)
C30 0.047(2) 0.085(3) 0.052(3) 0.001(2) -0.007(2) 0.000(2)
C31 0.048(2) 0.082(4) 0.068(3) 0.001(3) -0.005(2) -0.021(2)
C32 0.056(3) 0.054(3) 0.056(3) 0.002(2) -0.007(2) -0.010(2)
C33 0.049(3) 0.147(6) 0.122(5) -0.008(5) -0.003(3) 0.017(3)

loop_
_atom_type_symbol
_atom_type_description
_atom_type_scat_dispersion_real
_atom_type_scat_dispersion_imag
_atom_type_scat_source
C C 0.0033 0.0016 'International Tables Vol C Tables 4.2.6.8 and 6.1.1.4'
H H 0.0000 0.0000 'International Tables Vol C Tables 4.2.6.8 and 6.1.1.4'
N N 0.0061 0.0033 'International Tables Vol C Tables 4.2.6.8 and 6.1.1.4'
O O 0.0106 0.0060 'International Tables Vol C Tables 4.2.6.8 and 6.1.1.4'
S S 0.1246 0.1234 'International Tables Vol C Tables 4.2.6.8 and 6.1.1.4'

loop_
_geom_angle_atom_site_label_1
_geom_angle_atom_site_label_2
_geom_angle_atom_site_label_3
_geom_angle
O3 S1 O2 120.59(19)
O3 S1 N2 106.37(15)
O2 S1 N2 105.81(16)
O3 S1 C27 109.10(19)
O2 S1 C27 107.74(18)
N2 S1 C27 106.36(17)
C1 N1 C8 108.5(3)
C1 N1 C15 124.4(3)
C8 N1 C15 127.1(3)
C18 N2 C19 112.4(3)
C18 N2 S1 117.9(2)
C19 N2 S1 116.4(2)
C12 O1 C10 118.5(3)
N1 C1 C2 129.9(4)
N1 C1 C6 108.4(4)
C2 C1 C6 121.6(4)
C3 C2 C1 117.8(5)
C3 C2 H2 121.1
C1 C2 H2 121.1
C2 C3 C4 121.7(5)
C2 C3 H3 119.2
C4 C3 H3 119.2
C5 C4 C3 120.7(5)
C5 C4 H4 119.7
C3 C4 H4 119.7
C4 C5 C6 119.5(5)
C4 C5 H5 120.2
C6 C5 H5 120.2
C5 C6 C1 118.7(4)
C5 C6 C7 135.2(4)
C1 C6 C7 106.0(4)
C8 C7 C6 108.9(4)
C8 C7 H7 125.5
C6 C7 H7 125.5
C7 C8 N1 108.2(4)
C7 C8 C9 127.4(4)
N1 C8 C9 124.4(4)
C11 C9 C8 120.0(4)
C11 C9 C10 120.6(4)
C8 C9 C10 118.9(3)
O1 C10 C9 111.3(3)
O1 C10 H10A 109.4
C9 C10 H10A 109.4
O1 C10 H10B 109.4
C9 C10 H10B 109.4
H10A C10 H10B 108.0
C9 C11 H11A 120.0
C9 C11 H11B 120.0
H11A C11 H11B 120.0
O1 C12 C21 105.7(3)
O1 C12 C13 109.5(3)
C21 C12 C13 113.1(3)
O1 C12 C19 111.3(3)
C21 C12 C19 105.9(3)
C13 C12 C19 111.3(3)
C17 C13 C14 122.5(3)
C17 C13 C12 121.8(3)
C14 C13 C12 115.7(3)
C16 C14 C13 121.8(4)
C16 C14 C15 120.9(4)
C13 C14 C15 117.3(3)
N1 C15 C14 112.7(3)
N1 C15 H15A 109.0
C14 C15 H15A 109.0
N1 C15 H15B 109.0
C14 C15 H15B 109.0
H15A C15 H15B 107.8
C14 C16 H16A 120.0
C14 C16 H16B 120.0
H16A C16 H16B 120.0
C13 C17 C20 124.8(4)
C13 C17 C18 122.7(3)
C20 C17 C18 112.5(4)
N2 C18 C17 112.3(3)
N2 C18 H18A 109.1
C17 C18 H18A 109.1
N2 C18 H18B 109.1
C17 C18 H18B 109.1
H18A C18 H18B 107.9
N2 C19 C12 111.9(3)
N2 C19 H19A 109.2
C12 C19 H19A 109.2
N2 C19 H19B 109.2
C12 C19 H19B 109.2
H19A C19 H19B 107.9
C17 C20 H20A 109.5
C17 C20 H20B 109.5
H20A C20 H20B 109.5
C17 C20 H20C 109.5
H20A C20 H20C 109.5
H20B C20 H20C 109.5
C26 C21 C22 118.1(4)
C26 C21 C12 122.1(4)
C22 C21 C12 119.5(3)
C23 C22 C21 120.7(4)
C23 C22 H22 119.7
C21 C22 H22 119.7
C24 C23 C22 119.9(5)
C24 C23 H23 120.0
C22 C23 H23 120.0
C25 C24 C23 119.5(5)
C25 C24 H24 120.2
C23 C24 H24 120.2
C24 C25 C26 120.3(5)
C24 C25 H25 119.9
C26 C25 H25 119.9
C21 C26 C25 121.5(5)
C21 C26 H26 119.2
C25 C26 H26 119.2
C28 C27 C32 119.9(4)
C28 C27 S1 119.0(3)
C32 C27 S1 121.0(3)
C27 C28 C29 120.1(4)
C27 C28 H28 120.0
C29 C28 H28 120.0
C30 C29 C28 121.1(4)
C30 C29 H29 119.4
C28 C29 H29 119.4
C31 C30 C29 118.1(4)
C31 C30 C33 121.8(5)
C29 C30 C33 120.0(5)
C30 C31 C32 121.8(4)
C30 C31 H31 119.1
C32 C31 H31 119.1
C31 C32 C27 118.9(4)
C31 C32 H32 120.6
C27 C32 H32 120.6
C30 C33 H33A 109.5
C30 C33 H33B 109.5
H33A C33 H33B 109.5
C30 C33 H33C 109.5
H33A C33 H33C 109.5
H33B C33 H33C 109.5

loop_
_geom_bond_atom_site_label_1
_geom_bond_atom_site_label_2
_geom_bond_distance
S1 O3 1.420(3)
S1 O2 1.428(3)
S1 N2 1.647(3)
S1 C27 1.756(4)
N1 C1 1.379(5)
N1 C8 1.394(5)
N1 C15 1.456(5)
N2 C18 1.455(5)
N2 C19 1.464(4)
O1 C12 1.443(4)
O1 C10 1.444(5)
C1 C2 1.394(6)
C1 C6 1.407(6)
C2 C3 1.365(6)
C2 H2 0.9300
C3 C4 1.398(7)
C3 H3 0.9300
C4 C5 1.365(7)
C4 H4 0.9300
C5 C6 1.401(6)
C5 H5 0.9300
C6 C7 1.419(6)
C7 C8 1.363(6)
C7 H7 0.9300
C8 C9 1.472(5)
C9 C11 1.316(5)
C9 C10 1.502(5)
C10 H10A 0.9700
C10 H10B 0.9700
C11 H11A 0.9300
C11 H11B 0.9300
C12 C21 1.527(5)
C12 C13 1.526(5)
C12 C19 1.537(5)
C13 C17 1.336(5)
C13 C14 1.493(5)
C14 C16 1.326(6)
C14 C15 1.512(5)
C15 H15A 0.9700
C15 H15B 0.9700
C16 H16A 0.9300
C16 H16B 0.9300
C17 C20 1.501(6)
C17 C18 1.511(5)
C18 H18A 0.9700
C18 H18B 0.9700
C19 H19A 0.9700
C19 H19B 0.9700
C20 H20A 0.9600
C20 H20B 0.9600
C20 H20C 0.9600
C21 C26 1.361(5)
C21 C22 1.388(6)
C22 C23 1.382(6)
C22 H22 0.9300
C23 C24 1.372(7)
C23 H23 0.9300
C24 C25 1.365(7)
C24 H24 0.9300
C25 C26 1.375(6)
C25 H25 0.9300
C26 H26 0.9300
C27 C28 1.370(6)
C27 C32 1.386(5)
C28 C29 1.380(6)
C28 H28 0.9300
C29 C30 1.373(6)
C29 H29 0.9300
C30 C31 1.376(6)
C30 C33 1.495(6)
C31 C32 1.382(6)
C31 H31 0.9300
C32 H32 0.9300
C33 H33A 0.9600
C33 H33B 0.9600
C33 H33C 0.9600

loop_
_geom_hbond_atom_site_label_D
_geom_hbond_atom_site_label_H
_geom_hbond_atom_site_label_A
_geom_hbond_distance_DH
_geom_hbond_distance_HA
_geom_hbond_distance_DA
_geom_hbond_angle_DHA
_geom_hbond_site_symmetry_A
C15 H15B O1 0.97 2.41 3.017(5) 120.5 .
C15 H15A O2 0.97 2.57 3.535(5) 171.0 2_665
C10 H10A N2 0.97 2.43 3.054(5) 122.0 .

loop_
_geom_torsion_atom_site_label_1
_geom_torsion_atom_site_label_2
_geom_torsion_atom_site_label_3
_geom_torsion_atom_site_label_4
_geom_torsion
O3 S1 N2 C18 174.3(3)
O2 S1 N2 C18 44.9(3)
C27 S1 N2 C18 -69.5(3)
O3 S1 N2 C19 -47.6(3)
O2 S1 N2 C19 -177.0(3)
C27 S1 N2 C19 68.6(3)
C8 N1 C1 C2 -176.5(4)
C15 N1 C1 C2 1.2(7)
C8 N1 C1 C6 0.3(4)
C15 N1 C1 C6 178.0(3)
N1 C1 C2 C3 176.3(4)
C6 C1 C2 C3 -0.2(6)
C1 C2 C3 C4 -0.3(8)
C2 C3 C4 C5 0.8(8)
C3 C4 C5 C6 -0.8(8)
C4 C5 C6 C1 0.3(7)
C4 C5 C6 C7 -176.1(5)
N1 C1 C6 C5 -177.0(4)
C2 C1 C6 C5 0.2(6)
N1 C1 C6 C7 0.3(4)
C2 C1 C6 C7 177.5(4)
C5 C6 C7 C8 175.8(5)
C1 C6 C7 C8 -0.9(5)
C6 C7 C8 N1 1.1(4)
C6 C7 C8 C9 -178.8(4)
C1 N1 C8 C7 -0.9(4)
C15 N1 C8 C7 -178.5(4)
C1 N1 C8 C9 179.1(3)
C15 N1 C8 C9 1.4(6)
C7 C8 C9 C11 58.2(6)
N1 C8 C9 C11 -121.7(5)
C7 C8 C9 C10 -113.9(5)
N1 C8 C9 C10 66.1(5)
C12 O1 C10 C9 127.4(3)
C11 C9 C10 O1 99.8(5)
C8 C9 C10 O1 -88.1(4)
C10 O1 C12 C21 178.4(3)
C10 O1 C12 C13 -59.5(4)
C10 O1 C12 C19 63.9(4)
O1 C12 C13 C17 110.2(4)
C21 C12 C13 C17 -132.2(4)
C19 C12 C13 C17 -13.2(5)
O1 C12 C13 C14 -69.4(4)
C21 C12 C13 C14 48.2(4)
C19 C12 C13 C14 167.2(3)
C17 C13 C14 C16 66.6(6)
C12 C13 C14 C16 -113.9(5)
C17 C13 C14 C15 -112.8(4)
C12 C13 C14 C15 66.8(4)
C1 N1 C15 C14 80.9(4)
C8 N1 C15 C14 -101.8(4)
C16 C14 C15 N1 -115.6(4)
C13 C14 C15 N1 63.7(4)
C14 C13 C17 C20 1.3(6)
C12 C13 C17 C20 -178.3(4)
C14 C13 C17 C18 -178.9(4)
C12 C13 C17 C18 1.6(6)
C19 N2 C18 C17 48.3(4)
S1 N2 C18 C17 -172.1(3)
C13 C17 C18 N2 -18.5(5)
C20 C17 C18 N2 161.3(4)
C18 N2 C19 C12 -61.8(4)
S1 N2 C19 C12 157.9(2)
O1 C12 C19 N2 -80.2(4)
C21 C12 C19 N2 165.4(3)
C13 C12 C19 N2 42.2(4)
O1 C12 C21 C26 -16.3(5)
C13 C12 C21 C26 -136.1(4)
C19 C12 C21 C26 101.8(4)
O1 C12 C21 C22 170.2(3)
C13 C12 C21 C22 50.5(5)
C19 C12 C21 C22 -71.7(4)
C26 C21 C22 C23 -0.6(6)
C12 C21 C22 C23 173.1(4)
C21 C22 C23 C24 0.6(7)
C22 C23 C24 C25 0.1(8)
C23 C24 C25 C26 -0.8(9)
C22 C21 C26 C25 -0.1(7)
C12 C21 C26 C25 -173.7(4)
C24 C25 C26 C21 0.8(8)
O3 S1 C27 C28 -167.0(3)
O2 S1 C27 C28 -34.4(4)
N2 S1 C27 C28 78.6(3)
O3 S1 C27 C32 16.5(4)
O2 S1 C27 C32 149.1(3)
N2 S1 C27 C32 -97.8(4)
C32 C27 C28 C29 2.5(6)
S1 C27 C28 C29 -174.0(3)
C27 C28 C29 C30 -1.4(7)
C28 C29 C30 C31 -0.7(7)
C28 C29 C30 C33 176.9(5)
C29 C30 C31 C32 1.8(7)
C33 C30 C31 C32 -175.8(5)
C30 C31 C32 C27 -0.7(7)
C28 C27 C32 C31 -1.4(6)
S1 C27 C32 C31 175.0(3)
